data_4077619
loop_
_publ_author_name
'Tran, Diem T. T.'
'Corrigan, John F.'

_publ_section_title
;
 Synthesis and Characterization of
 Tris(trialkylphosphine)copper(I)trimethylsilylchalcogenolates
;
_journal_issue 24
_journal_name_full Organometallics
_journal_page_first 5202
_journal_paper_doi 10.1021/om000624d
_journal_volume 19
_journal_year 2000
_chemical_formula_sum 'C30 H72 Cu P3 Si Te'
_chemical_formula_weight 745.02
_chemical_name_systematic
; 
 ? 
;
_space_group_IT_number 2
_symmetry_cell_setting triclinic
_symmetry_space_group_name_Hall '-P 1'
_symmetry_space_group_name_H-M 'P -1'
_atom_sites_solution_hydrogens geom
_atom_sites_solution_primary direct
_atom_sites_solution_secondary difmap
_audit_creation_method SHELXL-97
_cell_angle_alpha 95.0140(11)
_cell_angle_beta 97.0800(11)
_cell_angle_gamma 102.2230(11)
_cell_formula_units_Z 2
_cell_length_a 10.9120(2)
_cell_length_b 11.1360(2)
_cell_length_c 17.5400(2)
_cell_measurement_temperature 200(2)
_cell_volume 2052.99(6)
_computing_cell_refinement DenzoSMN
_computing_data_collection 'Nonius Collect'
_computing_data_reduction DenzoSMN
_computing_molecular_graphics 'XP Version 5.10'
_computing_structure_refinement 'SHELXTL Ver 5.10'
_computing_structure_solution 'SHELXTL Ver 5.10'
_diffrn_ambient_temperature 200(2)
_diffrn_measured_fraction_theta_full 0.994
_diffrn_measured_fraction_theta_max 0.994
_diffrn_measurement_device_type 'Nonius KappaCCD'
_diffrn_measurement_method 'Phi frames plus omega to complete'
_diffrn_radiation_monochromator graphite
_diffrn_radiation_source 'fine-focus sealed tube'
_diffrn_radiation_type MoK\a
_diffrn_radiation_wavelength 0.71073
_diffrn_reflns_av_R_equivalents 0.067
_diffrn_reflns_av_sigmaI/netI 0.0405
_diffrn_reflns_limit_h_max 14
_diffrn_reflns_limit_h_min 0
_diffrn_reflns_limit_k_max 13
_diffrn_reflns_limit_k_min -14
_diffrn_reflns_limit_l_max 22
_diffrn_reflns_limit_l_min -22
_diffrn_reflns_number 23130
_diffrn_reflns_theta_full 27.16
_diffrn_reflns_theta_max 27.16
_diffrn_reflns_theta_min 2.99
_exptl_absorpt_coefficient_mu 1.390
_exptl_absorpt_correction_type Scalepack
_exptl_crystal_colour 'clear colourless'
_exptl_crystal_density_diffrn 1.205
_exptl_crystal_density_method 'not measured'
_exptl_crystal_description block
_exptl_crystal_F_000 784
_exptl_crystal_size_max 0.46
_exptl_crystal_size_mid 0.34
_exptl_crystal_size_min 0.23
_refine_diff_density_max 0.386
_refine_diff_density_min -1.088
_refine_diff_density_rms 0.084
_refine_ls_extinction_method none
_refine_ls_goodness_of_fit_ref 1.069
_refine_ls_hydrogen_treatment mixed
_refine_ls_matrix_type full
_refine_ls_number_parameters 321
_refine_ls_number_reflns 9029
_refine_ls_number_restraints 0
_refine_ls_restrained_S_all 1.069
_refine_ls_R_factor_all 0.0401
_refine_ls_R_factor_gt 0.0342
_refine_ls_shift/su_max 0.001
_refine_ls_shift/su_mean 0.000
_refine_ls_structure_factor_coef Fsqd
_refine_ls_weighting_details 'calc w=1/[\s^2^(Fo^2^)+(0.0431P)^2^+0.7518P] where P=(Fo^2^+2Fc^2^)/3'
_refine_ls_weighting_scheme calc
_refine_ls_wR_factor_gt 0.0857
_refine_ls_wR_factor_ref 0.0899
_reflns_number_gt 7944
_reflns_number_total 9029
_reflns_threshold_expression >2sigma(I)
_cod_data_source_file om000624d.cif
_cod_data_source_block compound_3b
_cod_depositor_comments
;
The following automatic conversions were performed:

'_symmetry_cell_setting' value 'Triclinic' changed to 'triclinic'
according to /home/saulius/struct/CIF-dictionaries/cif_core.dic
dictionary named 'cif_core.dic' version 2.4.2 from 2011-04-26.

Automatic conversion script
Id: cif_fix_values 1715 2011-07-08 13:25:40Z adriana 
;
_cod_original_sg_symbol_H-M P-1
_cod_database_code 4077619

loop_
_symmetry_equiv_pos_as_xyz
'x, y, z'
'-x, -y, -z'

loop_
_atom_site_label
_atom_site_type_symbol
_atom_site_fract_x
_atom_site_fract_y
_atom_site_fract_z
_atom_site_U_iso_or_equiv
_atom_site_adp_type
_atom_site_occupancy
_atom_site_symmetry_multiplicity
_atom_site_calc_flag
_atom_site_refinement_flags
_atom_site_disorder_assembly
_atom_site_disorder_group
Te1 Te 0.446879(14) 0.486136(13) 0.804224(8) 0.03890(6) Uani 1 1 d . C .
Cu1 Cu 0.29777(2) 0.25779(2) 0.775607(14) 0.03056(7) Uani 1 1 d . . .
P1 P 0.13098(5) 0.29854(5) 0.69677(3) 0.03452(13) Uani 1 1 d . . .
P2 P 0.40439(6) 0.13493(5) 0.71114(3) 0.03455(13) Uani 1 1 d . . .
P3 P 0.28189(5) 0.21294(5) 0.89972(3) 0.03138(12) Uani 1 1 d . . .
Si1 Si 0.57704(7) 0.58545(7) 0.71329(4) 0.04478(16) Uani 1 1 d . . .
C1 C -0.0265(2) 0.1928(2) 0.67252(16) 0.0468(6) Uani 1 1 d . . .
H1A H -0.0633 0.1815 0.7197 0.056 Uiso 1 1 calc R . .
H1B H -0.0809 0.2308 0.6390 0.056 Uiso 1 1 calc R . .
C2 C -0.0238(3) 0.0670(3) 0.6328(2) 0.0675(9) Uani 1 1 d . . .
H2A H 0.0096 0.0781 0.5845 0.081 Uiso 1 1 calc R . .
H2B H 0.0337 0.0307 0.6652 0.081 Uiso 1 1 calc R . .
C3 C -0.1504(4) -0.0213(4) 0.6160(4) 0.1131(18) Uani 1 1 d . . .
H3A H -0.1417 -0.0983 0.5905 0.170 Uiso 1 1 calc R . .
H3B H -0.2078 0.0131 0.5832 0.170 Uiso 1 1 calc R . .
H3C H -0.1830 -0.0355 0.6637 0.170 Uiso 1 1 calc R . .
C4 C 0.0909(2) 0.4451(2) 0.72714(13) 0.0404(5) Uani 1 1 d . . .
H4A H 0.1624 0.5122 0.7239 0.049 Uiso 1 1 calc R . .
H4B H 0.0198 0.4552 0.6912 0.049 Uiso 1 1 calc R . .
C5 C 0.0571(3) 0.4560(3) 0.80871(15) 0.0512(6) Uani 1 1 d . . .
H5A H -0.0271 0.4057 0.8088 0.061 Uiso 1 1 calc R . .
H5B H 0.1163 0.4244 0.8430 0.061 Uiso 1 1 calc R . .
C6 C 0.0606(3) 0.5885(3) 0.83874(17) 0.0570(7) Uani 1 1 d . . .
H6A H 0.0389 0.5916 0.8902 0.086 Uiso 1 1 calc R . .
H6B H 0.0008 0.6196 0.8055 0.086 Uiso 1 1 calc R . .
H6C H 0.1442 0.6384 0.8395 0.086 Uiso 1 1 calc R . .
C7 C 0.1770(2) 0.3251(2) 0.60117(13) 0.0404(5) Uani 1 1 d . . .
H7A H 0.2588 0.3829 0.6094 0.049 Uiso 1 1 calc R . .
H7B H 0.1891 0.2475 0.5772 0.049 Uiso 1 1 calc R . .
C8 C 0.0893(3) 0.3737(4) 0.54308(16) 0.0633(8) Uani 1 1 d . . .
H8A H 0.0093 0.3135 0.5299 0.076 Uiso 1 1 calc R . .
H8B H 0.0724 0.4495 0.5666 0.076 Uiso 1 1 calc R . .
C9 C 0.1461(3) 0.3988(3) 0.46999(16) 0.0604(8) Uani 1 1 d . . .
H9A H 0.0881 0.4289 0.4349 0.091 Uiso 1 1 calc R . .
H9B H 0.1616 0.3236 0.4461 0.091 Uiso 1 1 calc R . .
H9C H 0.2245 0.4596 0.4826 0.091 Uiso 1 1 calc R . .
C10 C 0.5347(2) 0.0855(2) 0.76726(14) 0.0409(5) Uani 1 1 d . . .
H10A H 0.5017 0.0410 0.8082 0.049 Uiso 1 1 calc R . .
H10B H 0.5655 0.0282 0.7336 0.049 Uiso 1 1 calc R . .
C11 C 0.6460(2) 0.1905(2) 0.80331(15) 0.0457(6) Uani 1 1 d . . .
H11A H 0.6868 0.2286 0.7625 0.055 Uiso 1 1 calc R . .
H11B H 0.6148 0.2529 0.8324 0.055 Uiso 1 1 calc R . .
C12 C 0.7428(3) 0.1454(3) 0.85668(19) 0.0616(8) Uani 1 1 d . . .
H12A H 0.8113 0.2140 0.8781 0.092 Uiso 1 1 calc R . .
H12B H 0.7750 0.0846 0.8279 0.092 Uiso 1 1 calc R . .
H12C H 0.7032 0.1093 0.8978 0.092 Uiso 1 1 calc R . .
C13 C 0.3149(3) -0.0130(2) 0.65753(14) 0.0441(5) Uani 1 1 d . . .
H13A H 0.2551 0.0039 0.6164 0.053 Uiso 1 1 calc R . .
H13B H 0.3735 -0.0532 0.6335 0.053 Uiso 1 1 calc R . .
C14 C 0.2427(3) -0.1021(2) 0.70579(16) 0.0523(6) Uani 1 1 d . . .
H14A H 0.1898 -0.0601 0.7339 0.063 Uiso 1 1 calc R . .
H14B H 0.3026 -0.1270 0.7434 0.063 Uiso 1 1 calc R . .
C15 C 0.1601(4) -0.2167(3) 0.6569(2) 0.0801(11) Uani 1 1 d . . .
H15A H 0.1164 -0.2701 0.6898 0.120 Uiso 1 1 calc R . .
H15B H 0.2123 -0.2596 0.6298 0.120 Uiso 1 1 calc R . .
H15C H 0.0995 -0.1927 0.6203 0.120 Uiso 1 1 calc R . .
C16 C 0.4810(3) 0.2107(2) 0.63484(14) 0.0432(5) Uani 1 1 d . . .
H16A H 0.4146 0.2226 0.5961 0.052 Uiso 1 1 calc R . .
H16B H 0.5289 0.2922 0.6575 0.052 Uiso 1 1 calc R . .
C17 C 0.5694(3) 0.1477(3) 0.59317(16) 0.0542(7) Uani 1 1 d . . .
H17A H 0.6362 0.1340 0.6311 0.065 Uiso 1 1 calc R . .
H17B H 0.5221 0.0675 0.5678 0.065 Uiso 1 1 calc R . .
C18 C 0.6284(4) 0.2215(4) 0.5340(2) 0.0793(11) Uani 1 1 d . . .
H18A H 0.6834 0.1778 0.5101 0.119 Uiso 1 1 calc R . .
H18B H 0.6766 0.3005 0.5588 0.119 Uiso 1 1 calc R . .
H18C H 0.5630 0.2331 0.4953 0.119 Uiso 1 1 calc R . .
C19 C 0.4370(2) 0.2136(2) 0.95353(12) 0.0373(5) Uani 1 1 d . . .
H19A H 0.4715 0.1521 0.9259 0.045 Uiso 1 1 calc R . .
H19B H 0.4922 0.2935 0.9514 0.045 Uiso 1 1 calc R . .
C20 C 0.4463(3) 0.1893(3) 1.03823(14) 0.0464(6) Uani 1 1 d . . .
H20A H 0.4219 0.2554 1.0683 0.056 Uiso 1 1 calc R . .
H20B H 0.3874 0.1125 1.0424 0.056 Uiso 1 1 calc R . .
C21 C 0.5781(3) 0.1813(3) 1.07119(16) 0.0590(7) Uani 1 1 d . . .
H21A H 0.5797 0.1658 1.1243 0.088 Uiso 1 1 calc R . .
H21B H 0.6365 0.2579 1.0682 0.088 Uiso 1 1 calc R . .
H21C H 0.6021 0.1151 1.0421 0.088 Uiso 1 1 calc R . .
C22 C 0.2139(2) 0.3065(2) 0.96766(13) 0.0369(5) Uani 1 1 d . . .
H22A H 0.1273 0.3043 0.9459 0.044 Uiso 1 1 calc R . .
H22B H 0.2113 0.2686 1.0153 0.044 Uiso 1 1 calc R . .
C23 C 0.2854(2) 0.4419(2) 0.98712(14) 0.0417(5) Uani 1 1 d . . .
H23A H 0.3700 0.4455 1.0132 0.050 Uiso 1 1 calc R . .
H23B H 0.2935 0.4794 0.9396 0.050 Uiso 1 1 calc R . .
C24 C 0.2177(3) 0.5148(3) 1.03841(16) 0.0548(7) Uani 1 1 d . . .
H24A H 0.2649 0.5989 1.0495 0.082 Uiso 1 1 calc R . .
H24B H 0.2108 0.4787 1.0859 0.082 Uiso 1 1 calc R . .
H24C H 0.1345 0.5127 1.0123 0.082 Uiso 1 1 calc R . .
C25 C 0.1906(2) 0.0572(2) 0.90802(14) 0.0395(5) Uani 1 1 d . B .
H25A H 0.2291 -0.0034 0.8827 0.047 Uiso 1 1 calc R . .
H25B H 0.1951 0.0449 0.9623 0.047 Uiso 1 1 calc R . .
C26 C 0.0518(3) 0.0345(3) 0.87246(19) 0.0537(7) Uani 1 1 d . . .
H26A H 0.0096 0.0821 0.9053 0.064 Uiso 1 1 calc R A 1
H26B H 0.0480 0.0662 0.8226 0.064 Uiso 1 1 calc R A 1
C27A C -0.0216(6) -0.0988(6) 0.8609(4) 0.0535(16) Uiso 0.50 1 d P B 1
H27A H -0.0361 -0.1289 0.8068 0.080 Uiso 0.50 1 calc PR B 1
H27B H -0.1015 -0.1039 0.8795 0.080 Uiso 0.50 1 calc PR B 1
H27C H 0.0262 -0.1482 0.8890 0.080 Uiso 0.50 1 calc PR B 1
C28A C 0.5082(6) 0.5474(7) 0.6047(4) 0.0424(16) Uiso 0.50 1 d P C 1
H28A H 0.5667 0.5911 0.5745 0.064 Uiso 0.50 1 calc PR C 1
H28B H 0.4290 0.5721 0.5958 0.064 Uiso 0.50 1 calc PR C 1
H28C H 0.4947 0.4600 0.5899 0.064 Uiso 0.50 1 calc PR C 1
C29A C 0.5882(7) 0.7622(6) 0.7342(4) 0.0558(14) Uiso 0.50 1 d P C 1
H29A H 0.6388 0.8054 0.6997 0.084 Uiso 0.50 1 calc PR C 1
H29B H 0.6267 0.7904 0.7867 0.084 Uiso 0.50 1 calc PR C 1
H29C H 0.5047 0.7781 0.7264 0.084 Uiso 0.50 1 calc PR C 1
C30A C 0.7347(6) 0.5669(7) 0.7221(4) 0.0543(15) Uiso 0.50 1 d P C 1
H30A H 0.7775 0.6094 0.6842 0.082 Uiso 0.50 1 calc PR C 1
H30B H 0.7346 0.4805 0.7139 0.082 Uiso 0.50 1 calc PR C 1
H30C H 0.7779 0.6008 0.7729 0.082 Uiso 0.50 1 calc PR C 1
C27B C -0.0195(6) -0.0933(6) 0.8894(4) 0.0554(17) Uiso 0.50 1 d P B 2
H27D H -0.1069 -0.1078 0.8670 0.083 Uiso 0.50 1 calc PR B 2
H27E H -0.0137 -0.0952 0.9443 0.083 Uiso 0.50 1 calc PR B 2
H27F H 0.0179 -0.1564 0.8674 0.083 Uiso 0.50 1 calc PR B 2
C28B C 0.5007(7) 0.5750(7) 0.6148(4) 0.0507(19) Uiso 0.50 1 d P C 2
H28D H 0.5599 0.6168 0.5843 0.076 Uiso 0.50 1 calc PR C 2
H28E H 0.4294 0.6130 0.6140 0.076 Uiso 0.50 1 calc PR C 2
H28F H 0.4722 0.4896 0.5939 0.076 Uiso 0.50 1 calc PR C 2
C29B C 0.6408(8) 0.7468(7) 0.7510(4) 0.0682(18) Uiso 0.50 1 d P C 2
H29D H 0.6921 0.7868 0.7158 0.102 Uiso 0.50 1 calc PR C 2
H29E H 0.6917 0.7518 0.8004 0.102 Uiso 0.50 1 calc PR C 2
H29F H 0.5724 0.7871 0.7568 0.102 Uiso 0.50 1 calc PR C 2
C30B C 0.7295(6) 0.5139(6) 0.7123(3) 0.0489(13) Uiso 0.50 1 d P C 2
H30D H 0.7812 0.5524 0.6768 0.073 Uiso 0.50 1 calc PR C 2
H30E H 0.7035 0.4265 0.6965 0.073 Uiso 0.50 1 calc PR C 2
H30F H 0.7774 0.5284 0.7633 0.073 Uiso 0.50 1 calc PR C 2

loop_
_atom_site_aniso_label
_atom_site_aniso_U_11
_atom_site_aniso_U_22
_atom_site_aniso_U_33
_atom_site_aniso_U_23
_atom_site_aniso_U_13
_atom_site_aniso_U_12
Te1 0.04423(10) 0.03466(9) 0.03470(9) 0.00301(6) 0.01101(6) -0.00064(7)
Cu1 0.03325(14) 0.03118(14) 0.02913(13) 0.00652(10) 0.00481(10) 0.01003(11)
P1 0.0335(3) 0.0356(3) 0.0354(3) 0.0082(2) 0.0021(2) 0.0100(2)
P2 0.0407(3) 0.0322(3) 0.0338(3) 0.0045(2) 0.0081(2) 0.0130(2)
P3 0.0331(3) 0.0332(3) 0.0298(3) 0.0089(2) 0.0065(2) 0.0085(2)
Si1 0.0450(4) 0.0479(4) 0.0368(3) 0.0081(3) 0.0094(3) -0.0029(3)
C1 0.0378(13) 0.0438(14) 0.0577(15) 0.0100(11) 0.0033(11) 0.0072(11)
C2 0.0513(17) 0.0482(17) 0.097(3) -0.0020(16) 0.0015(16) 0.0075(14)
C3 0.069(3) 0.053(2) 0.202(6) -0.017(3) 0.015(3) -0.0052(19)
C4 0.0422(13) 0.0411(13) 0.0412(12) 0.0102(10) 0.0024(10) 0.0164(10)
C5 0.0596(16) 0.0547(16) 0.0457(14) 0.0111(12) 0.0108(12) 0.0235(13)
C6 0.0593(17) 0.0596(18) 0.0536(16) -0.0043(13) 0.0075(13) 0.0215(14)
C7 0.0366(12) 0.0483(14) 0.0380(12) 0.0090(10) 0.0021(9) 0.0132(10)
C8 0.0636(18) 0.098(3) 0.0414(14) 0.0258(15) 0.0073(13) 0.0405(18)
C9 0.0706(19) 0.074(2) 0.0426(14) 0.0179(13) 0.0081(13) 0.0252(16)
C10 0.0475(13) 0.0398(13) 0.0410(12) 0.0076(9) 0.0103(10) 0.0189(11)
C11 0.0424(13) 0.0505(15) 0.0489(14) 0.0094(11) 0.0093(11) 0.0179(11)
C12 0.0477(16) 0.071(2) 0.0686(19) 0.0089(15) -0.0020(13) 0.0244(15)
C13 0.0528(15) 0.0379(13) 0.0414(13) -0.0005(10) 0.0060(11) 0.0126(11)
C14 0.0619(17) 0.0417(14) 0.0499(15) 0.0072(11) 0.0037(12) 0.0058(12)
C15 0.104(3) 0.0480(18) 0.072(2) 0.0033(15) 0.010(2) -0.0141(18)
C16 0.0539(15) 0.0422(13) 0.0410(13) 0.0111(10) 0.0161(11) 0.0195(11)
C17 0.0686(18) 0.0585(17) 0.0463(14) 0.0105(12) 0.0257(13) 0.0270(14)
C18 0.108(3) 0.086(3) 0.067(2) 0.0282(18) 0.053(2) 0.041(2)
C19 0.0363(12) 0.0436(13) 0.0345(11) 0.0091(9) 0.0059(9) 0.0121(10)
C20 0.0517(15) 0.0545(15) 0.0352(12) 0.0123(10) 0.0027(10) 0.0163(12)
C21 0.0620(18) 0.071(2) 0.0463(15) 0.0138(13) -0.0073(13) 0.0260(15)
C22 0.0380(12) 0.0421(12) 0.0337(11) 0.0091(9) 0.0108(9) 0.0106(10)
C23 0.0423(13) 0.0433(13) 0.0389(12) 0.0009(10) 0.0088(10) 0.0082(10)
C24 0.0586(17) 0.0579(17) 0.0492(15) -0.0048(12) 0.0130(12) 0.0174(14)
C25 0.0429(13) 0.0367(12) 0.0410(12) 0.0104(9) 0.0080(10) 0.0100(10)
C26 0.0421(14) 0.0420(14) 0.0738(19) 0.0074(13) 0.0036(13) 0.0050(11)

loop_
_atom_type_symbol
_atom_type_description
_atom_type_scat_dispersion_real
_atom_type_scat_dispersion_imag
_atom_type_scat_source
C C 0.0033 0.0016 'International Tables Vol C Tables 4.2.6.8 and 6.1.1.4'
H H 0.0000 0.0000 'International Tables Vol C Tables 4.2.6.8 and 6.1.1.4'
Si Si 0.0817 0.0704 'International Tables Vol C Tables 4.2.6.8 and 6.1.1.4'
P P 0.1023 0.0942 'International Tables Vol C Tables 4.2.6.8 and 6.1.1.4'
Cu Cu 0.3201 1.2651 'International Tables Vol C Tables 4.2.6.8 and 6.1.1.4'
Te Te -0.5308 1.6751 'International Tables Vol C Tables 4.2.6.8 and 6.1.1.4'

loop_
_geom_angle_atom_site_label_1
_geom_angle_atom_site_label_2
_geom_angle_atom_site_label_3
_geom_angle
Si1 Te1 Cu1 124.492(19)
P2 Cu1 P3 112.78(2)
P2 Cu1 P1 112.27(2)
P3 Cu1 P1 121.92(2)
P2 Cu1 Te1 107.484(19)
P3 Cu1 Te1 100.129(17)
P1 Cu1 Te1 99.358(18)
C4 P1 C7 101.54(11)
C4 P1 C1 102.13(12)
C7 P1 C1 102.89(12)
C4 P1 Cu1 113.76(8)
C7 P1 Cu1 109.61(8)
C1 P1 Cu1 124.20(9)
C13 P2 C16 101.43(12)
C13 P2 C10 101.01(12)
C16 P2 C10 102.90(12)
C13 P2 Cu1 118.86(9)
C16 P2 Cu1 112.34(8)
C10 P2 Cu1 117.85(8)
C19 P3 C25 102.18(11)
C19 P3 C22 102.75(11)
C25 P3 C22 100.59(11)
C19 P3 Cu1 111.53(7)
C25 P3 Cu1 115.21(8)
C22 P3 Cu1 122.06(8)
C30A Si1 C28B 114.4(3)
C30A Si1 C29B 87.5(3)
C28B Si1 C29B 109.7(4)
C30A Si1 C28A 106.8(3)
C28B Si1 C28A 10.7(3)
C29B Si1 C28A 118.0(3)
C30A Si1 C29A 106.1(3)
C28B Si1 C29A 94.1(3)
C29B Si1 C29A 20.3(3)
C28A Si1 C29A 103.8(3)
C30A Si1 C30B 16.6(3)
C28B Si1 C30B 108.4(3)
C29B Si1 C30B 104.2(3)
C28A Si1 C30B 99.0(3)
C29A Si1 C30B 122.6(3)
C30A Si1 Te1 116.0(2)
C28B Si1 Te1 116.4(2)
C29B Si1 Te1 108.7(2)
C28A Si1 Te1 116.6(2)
C29A Si1 Te1 106.41(19)
C30B Si1 Te1 108.91(18)
C2 C1 P1 113.74(19)
C3 C2 C1 114.1(3)
C5 C4 P1 114.43(17)
C6 C5 C4 111.9(2)
C8 C7 P1 119.08(18)
C9 C8 C7 112.0(2)
C11 C10 P2 114.61(17)
C12 C11 C10 111.9(2)
C14 C13 P2 115.02(18)
C13 C14 C15 112.4(2)
C17 C16 P2 118.82(18)
C18 C17 C16 113.2(2)
C20 C19 P3 119.25(17)
C21 C20 C19 112.1(2)
C23 C22 P3 115.07(16)
C24 C23 C22 111.7(2)
C26 C25 P3 113.27(17)
C27A C26 C25 116.0(3)
C27A C26 C27B 18.6(3)
C25 C26 C27B 109.3(3)

loop_
_geom_bond_atom_site_label_1
_geom_bond_atom_site_label_2
_geom_bond_distance
Te1 Si1 2.4467(7)
Te1 Cu1 2.6812(3)
Cu1 P2 2.2874(6)
Cu1 P3 2.2945(6)
Cu1 P1 2.2956(6)
P1 C4 1.830(2)
P1 C7 1.839(2)
P1 C1 1.843(3)
P2 C13 1.837(3)
P2 C16 1.837(2)
P2 C10 1.837(2)
P3 C19 1.832(2)
P3 C25 1.836(2)
P3 C22 1.839(2)
Si1 C30A 1.766(6)
Si1 C28B 1.805(7)
Si1 C29B 1.816(7)
Si1 C28A 1.935(7)
Si1 C29A 1.946(6)
Si1 C30B 1.992(6)
C1 C2 1.517(4)
C2 C3 1.495(5)
C4 C5 1.522(3)
C5 C6 1.514(4)
C7 C8 1.523(3)
C8 C9 1.513(4)
C10 C11 1.524(4)
C11 C12 1.518(4)
C13 C14 1.517(4)
C14 C15 1.518(4)
C16 C17 1.526(3)
C17 C18 1.502(4)
C19 C20 1.528(3)
C20 C21 1.507(4)
C22 C23 1.531(3)
C23 C24 1.518(3)
C25 C26 1.524(4)
C26 C27A 1.513(7)
C26 C27B 1.543(7)
